data_1560686
loop_
_publ_author_name
'Weil, Matthias'
'Kremer, Reinhard K.'

_publ_section_title
;
 Crystal growth and crystal structures of six novel phases in the
 Mn/As/O/Cl(Br) system, as well as magnetic properties of \a -Mn 3 (AsO 4
 ) 2
;
_journal_name_full 'Journal of Solid State Chemistry'
_journal_page_first 115
_journal_page_last 126
_journal_paper_doi 10.1016/j.jssc.2016.09.027
_journal_volume 245
_journal_year 2017
_chemical_formula_sum 'As3 Cl Mn5 O12'
_chemical_formula_weight 726.91
_space_group_IT_number 176
_space_group_name_Hall '-P 6c'
_space_group_name_H-M_alt 'P 63/m'
_symmetry_cell_setting hexagonal
_symmetry_space_group_name_Hall '-P 6c'
_symmetry_space_group_name_H-M 'P 63/m'
_atom_sites_solution_primary direct
_atom_sites_solution_secondary difmap
_cell_angle_alpha 90.00
_cell_angle_beta 90.00
_cell_angle_gamma 120.00
_cell_formula_units_Z 2
_cell_length_a 9.8823(12)
_cell_length_b 9.8823(12)
_cell_length_c 6.2222(16)
_cell_measurement_reflns_used 5045
_cell_measurement_temperature 296(2)
_cell_measurement_theta_max 32.564
_cell_measurement_theta_min 2.38
_cell_volume 526.25(16)
_computing_cell_refinement 'SAINT (Bruker, 2004)'
_computing_data_collection 'SMART (Bruker, 2004)'
_computing_data_reduction 'SAINT (Bruker, 2004)'
_computing_molecular_graphics 'ATOMS (Dowty, 2006)'
_computing_publication_material 'SHELXL-97 (Sheldrick, 2008)'
_computing_structure_refinement 'SHELXL-97 (Sheldrick, 2008)'
_computing_structure_solution 'SHELXS-97 (Sheldrick, 2008)'
_diffrn_ambient_temperature 296(2)
_diffrn_measured_fraction_theta_full 0.993
_diffrn_measured_fraction_theta_max 0.993
_diffrn_measurement_device_type 'Siemens SMART CCD'
_diffrn_measurement_method \w-scans
_diffrn_radiation_monochromator graphite
_diffrn_radiation_source 'fine-focus sealed tube'
_diffrn_radiation_type MoK\a
_diffrn_radiation_wavelength 0.71073
_diffrn_reflns_av_R_equivalents 0.0243
_diffrn_reflns_av_sigmaI/netI 0.0116
_diffrn_reflns_limit_h_max 14
_diffrn_reflns_limit_h_min -14
_diffrn_reflns_limit_k_max 14
_diffrn_reflns_limit_k_min -14
_diffrn_reflns_limit_l_max 9
_diffrn_reflns_limit_l_min -9
_diffrn_reflns_number 8749
_diffrn_reflns_theta_full 32.56
_diffrn_reflns_theta_max 32.56
_diffrn_reflns_theta_min 2.38
_diffrn_standards_interval_count .
_diffrn_standards_interval_time .
_diffrn_standards_number 0
_exptl_absorpt_coefficient_mu 15.517
_exptl_absorpt_correction_T_max 0.6532
_exptl_absorpt_correction_T_min 0.1474
_exptl_absorpt_correction_type multi-scan
_exptl_absorpt_process_details
;
SADABS (Bruker, 2011)
;
_exptl_crystal_colour light-pink
_exptl_crystal_density_diffrn 4.587
_exptl_crystal_density_method 'not measured'
_exptl_crystal_description plate
_exptl_crystal_F_000 674
_exptl_crystal_size_max 0.20
_exptl_crystal_size_mid 0.10
_exptl_crystal_size_min 0.03
_refine_diff_density_max 1.502
_refine_diff_density_min -0.964
_refine_diff_density_rms 0.128
_refine_ls_extinction_coef 0.0018(4)
_refine_ls_extinction_expression Fc^*^=kFc[1+0.001xFc^2^\l^3^/sin(2\q)]^-1/4^
_refine_ls_extinction_method SHELXL
_refine_ls_goodness_of_fit_ref 1.140
_refine_ls_matrix_type full
_refine_ls_number_parameters 40
_refine_ls_number_reflns 683
_refine_ls_number_restraints 0
_refine_ls_restrained_S_all 1.140
_refine_ls_R_factor_all 0.0176
_refine_ls_R_factor_gt 0.0165
_refine_ls_shift/su_max 0.000
_refine_ls_shift/su_mean 0.000
_refine_ls_structure_factor_coef Fsqd
_refine_ls_weighting_details 'calc w=1/[\s^2^(Fo^2^)+(0.0160P)^2^+1.0564P] where P=(Fo^2^+2Fc^2^)/3'
_refine_ls_weighting_scheme calc
_refine_ls_wR_factor_gt 0.0396
_refine_ls_wR_factor_ref 0.0400
_reflns_number_gt 649
_reflns_number_total 683
_reflns_threshold_expression >2sigma(I)
_cod_data_source_file JSSC-2017-245-115.CIF
_cod_data_source_block Mn5(AsO4)3Cl
_cod_database_code 1560686

loop_
_symmetry_equiv_pos_as_xyz
'x, y, z'
'-y, x-y, z'
'-x+y, -x, z'
'-x, -y, z+1/2'
'y, -x+y, z+1/2'
'x-y, x, z+1/2'
'-x, -y, -z'
'y, -x+y, -z'
'x-y, x, -z'
'x, y, -z-1/2'
'-y, x-y, -z-1/2'
'-x+y, -x, -z-1/2'

loop_
_atom_site_label
_atom_site_type_symbol
_atom_site_fract_x
_atom_site_fract_y
_atom_site_fract_z
_atom_site_U_iso_or_equiv
_atom_site_adp_type
_atom_site_occupancy
_atom_site_symmetry_multiplicity
_atom_site_calc_flag
_atom_site_refinement_flags
_atom_site_disorder_assembly
_atom_site_disorder_group
Mn1 Mn 0.3333 0.6667 0.00534(8) 0.01067(11) Uani 1 3 d S . .
Mn2 Mn 0.27686(5) 0.04113(5) 0.2500 0.01018(10) Uani 1 2 d S . .
As As 0.40719(3) 0.38347(3) 0.2500 0.00693(8) Uani 1 2 d S . .
Cl Cl 0.0000 0.0000 0.2500 0.0196(2) Uani 1 6 d S . .
O1 O 0.3624(2) 0.5245(2) 0.2500 0.0103(3) Uani 1 2 d S . .
O2 O 0.6059(2) 0.4611(2) 0.2500 0.0099(3) Uani 1 2 d S . .
O3 O 0.34022(17) 0.26048(15) 0.0384(2) 0.0118(2) Uani 1 1 d . . .

loop_
_atom_site_aniso_label
_atom_site_aniso_U_11
_atom_site_aniso_U_22
_atom_site_aniso_U_33
_atom_site_aniso_U_23
_atom_site_aniso_U_13
_atom_site_aniso_U_12
Mn1 0.01207(14) 0.01207(14) 0.0079(2) 0.000 0.000 0.00604(7)
Mn2 0.01084(18) 0.00909(17) 0.01001(19) 0.000 0.000 0.00453(14)
As 0.00647(12) 0.00634(12) 0.00838(13) 0.000 0.000 0.00350(9)
Cl 0.0137(3) 0.0137(3) 0.0314(7) 0.000 0.000 0.00686(15)
O1 0.0138(9) 0.0089(8) 0.0119(8) 0.000 0.000 0.0084(7)
O2 0.0075(8) 0.0090(8) 0.0135(9) 0.000 0.000 0.0043(7)
O3 0.0163(6) 0.0095(6) 0.0110(6) -0.0031(5) -0.0042(5) 0.0075(5)

loop_
_atom_type_symbol
_atom_type_description
_atom_type_scat_dispersion_real
_atom_type_scat_dispersion_imag
_atom_type_scat_source
O O 0.0106 0.0060 'International Tables Vol C Tables 4.2.6.8 and 6.1.1.4'
Cl Cl 0.1484 0.1585 'International Tables Vol C Tables 4.2.6.8 and 6.1.1.4'
Mn Mn 0.3368 0.7283 'International Tables Vol C Tables 4.2.6.8 and 6.1.1.4'
As As 0.0499 2.0058 'International Tables Vol C Tables 4.2.6.8 and 6.1.1.4'

loop_
_geom_angle_atom_site_label_1
_geom_angle_atom_site_label_2
_geom_angle_atom_site_label_3
_geom_angle
_geom_angle_site_symmetry_1
_geom_angle_site_symmetry_3
O1 Mn1 O1 76.83(5) 2_665 3_565
O1 Mn1 O1 76.83(5) 2_665 .
O1 Mn1 O1 76.83(5) 3_565 .
O1 Mn1 O2 144.15(7) 2_665 9
O1 Mn1 O2 88.51(5) 3_565 9
O1 Mn1 O2 131.78(7) . 9
O1 Mn1 O2 88.51(5) 2_665 8_565
O1 Mn1 O2 131.78(7) 3_565 8_565
O1 Mn1 O2 144.15(7) . 8_565
O2 Mn1 O2 77.11(5) 9 8_565
O1 Mn1 O2 131.78(7) 2_665 7_665
O1 Mn1 O2 144.15(7) 3_565 7_665
O1 Mn1 O2 88.51(5) . 7_665
O2 Mn1 O2 77.11(5) 9 7_665
O2 Mn1 O2 77.11(5) 8_565 7_665
O3 Mn2 O3 115.96(8) 8 5
O3 Mn2 O2 90.16(4) 8 2_655
O3 Mn2 O2 90.16(4) 5 2_655
O3 Mn2 O3 155.51(7) 8 10_556
O3 Mn2 O3 87.44(3) 5 10_556
O2 Mn2 O3 82.22(5) 2_655 10_556
O3 Mn2 O3 87.44(3) 8 .
O3 Mn2 O3 155.51(7) 5 .
O2 Mn2 O3 82.22(5) 2_655 .
O3 Mn2 O3 68.53(7) 10_556 .
O3 Mn2 Cl 97.84(4) 8 .
O3 Mn2 Cl 97.84(4) 5 .
O2 Mn2 Cl 164.78(5) 2_655 .
O3 Mn2 Cl 85.22(4) 10_556 .
O3 Mn2 Cl 85.22(4) . .
O1 As O3 115.58(6) . .
O1 As O3 115.58(6) . 10_556
O3 As O3 102.63(10) . 10_556
O1 As O2 110.56(9) . .
O3 As O2 105.75(6) . .
O3 As O2 105.75(6) 10_556 .
Mn2 Cl Mn2 120.0 3 2
Mn2 Cl Mn2 120.0 3 .
Mn2 Cl Mn2 120.0 2 .
As O1 Mn1 135.69(4) . 10_556
As O1 Mn1 135.69(4) . .
Mn1 O1 Mn1 88.30(7) 10_556 .
As O2 Mn2 119.67(10) . 3_665
As O2 Mn1 108.12(7) . 7_665
Mn2 O2 Mn1 114.21(6) 3_665 7_665
As O2 Mn1 108.12(7) . 4_665
Mn2 O2 Mn1 114.21(6) 3_665 4_665
Mn1 O2 Mn1 87.94(7) 7_665 4_665
As O3 Mn2 129.60(7) . 9
As O3 Mn2 93.18(6) . .
Mn2 O3 Mn2 129.31(6) 9 .

loop_
_geom_bond_atom_site_label_1
_geom_bond_atom_site_label_2
_geom_bond_distance
_geom_bond_site_symmetry_2
Mn1 O1 2.1856(14) 2_665
Mn1 O1 2.1856(14) 3_565
Mn1 O1 2.1856(14) .
Mn1 O2 2.2883(14) 9
Mn1 O2 2.2883(14) 8_565
Mn1 O2 2.2883(14) 7_665
Mn2 O3 2.1168(15) 8
Mn2 O3 2.1168(15) 5
Mn2 O2 2.259(2) 2_655
Mn2 O3 2.3380(14) 10_556
Mn2 O3 2.3380(14) .
Mn2 Cl 2.5571(5) .
Mn2 As 2.9575(6) .
As O1 1.6601(19) .
As O3 1.6863(14) .
As O3 1.6863(14) 10_556
As O2 1.7142(19) .
Cl Mn2 2.5571(5) 3
Cl Mn2 2.5571(5) 2
O1 Mn1 2.1856(14) 10_556
O2 Mn2 2.259(2) 3_665
O2 Mn1 2.2883(14) 7_665
O2 Mn1 2.2883(14) 4_665
O3 Mn2 2.1168(15) 9
